data_4343087
loop_
_publ_author_name
'Nguyen, Hung Huy'
'Pham, Chien Thang'
'Abram, Ulrich'

_publ_section_title
;
 Rhenium and Technetium Complexes with Pentadentate
 Thiocarbamoylbenzamidines: Steps toward Bioconjugation.
;
_journal_issue 12
_journal_name_full 'Inorganic chemistry'
_journal_page_first 5949
_journal_page_last 5959
_journal_paper_doi 10.1021/acs.inorgchem.5b00769
_journal_volume 54
_journal_year 2015
_chemical_formula_moiety 'C30.25 H32 N4 O8.25 Re S'
_chemical_formula_sum 'C30.25 H32 N4 O8.25 Re S'
_chemical_formula_weight 801.86
_chemical_name_common '[ReOPentaCOOEt]'
_chemical_name_systematic
;
 ?
;
_space_group_crystal_system triclinic
_space_group_IT_number 2
_space_group_name_Hall '-P 1'
_space_group_name_H-M_alt 'P -1'
_symmetry_space_group_name_Hall '-P 1'
_symmetry_space_group_name_H-M 'P -1'
_atom_sites_solution_hydrogens geom
_atom_sites_solution_primary direct
_atom_sites_solution_secondary difmap
_audit_creation_method SHELXL-97
_cell_angle_alpha 100.54(1)
_cell_angle_beta 92.32(1)
_cell_angle_gamma 113.36(1)
_cell_formula_units_Z 2
_cell_length_a 9.949(1)
_cell_length_b 10.980(1)
_cell_length_c 16.796(2)
_cell_measurement_reflns_used 27688
_cell_measurement_temperature 200(2)
_cell_measurement_theta_max 29.46
_cell_measurement_theta_min 2.07
_cell_volume 1642.9(3)
_computing_cell_refinement 'STOE X-AREA'
_computing_data_collection 'STOE X-AREA'
_computing_data_reduction 'STOE X-RED'
_computing_molecular_graphics ORTEP
_computing_publication_material WINGX
_computing_structure_refinement 'SHELXL-2014 (Sheldrick, 2014)'
_computing_structure_solution ShelXS
_diffrn_ambient_temperature 200(2)
_diffrn_detector_area_resol_mean 6.67
_diffrn_measured_fraction_theta_full 0.993
_diffrn_measured_fraction_theta_max 0.979
_diffrn_measurement_device_type 'STOE IPDS 2T'
_diffrn_measurement_method 'rotation method'
_diffrn_radiation_type MoK\a
_diffrn_radiation_wavelength 0.71073
_diffrn_reflns_av_R_equivalents 0.1067
_diffrn_reflns_av_unetI/netI 0.0905
_diffrn_reflns_laue_measured_fraction_full 0.993
_diffrn_reflns_laue_measured_fraction_max 0.979
_diffrn_reflns_limit_h_max 13
_diffrn_reflns_limit_h_min -13
_diffrn_reflns_limit_k_max 15
_diffrn_reflns_limit_k_min -15
_diffrn_reflns_limit_l_max 22
_diffrn_reflns_limit_l_min -23
_diffrn_reflns_number 17975
_diffrn_reflns_point_group_measured_fraction_full 0.993
_diffrn_reflns_point_group_measured_fraction_max 0.979
_diffrn_reflns_theta_full 25.242
_diffrn_reflns_theta_max 29.286
_diffrn_reflns_theta_min 2.070
_diffrn_source 'fine-focus sealed tube'
_exptl_absorpt_coefficient_mu 3.816
_exptl_absorpt_correction_T_max .6384
_exptl_absorpt_correction_T_min .3695
_exptl_absorpt_correction_type integration
_exptl_absorpt_process_details XSHAPE
_exptl_crystal_colour green
_exptl_crystal_density_diffrn 1.621
_exptl_crystal_density_method 'not measured'
_exptl_crystal_description block
_exptl_crystal_F_000 797
_exptl_crystal_size_max .1
_exptl_crystal_size_mid .067
_exptl_crystal_size_min .05
_refine_diff_density_max 2.030
_refine_diff_density_min -2.188
_refine_diff_density_rms 0.311
_refine_ls_extinction_coef 0.037(2)
_refine_ls_extinction_expression Fc^*^=kFc[1+0.001xFc^2^\l^3^/sin(2\q)]^-1/4^
_refine_ls_extinction_method SHELXL
_refine_ls_goodness_of_fit_ref 1.068
_refine_ls_hydrogen_treatment constr
_refine_ls_matrix_type full
_refine_ls_number_parameters 380
_refine_ls_number_reflns 8768
_refine_ls_number_restraints 0
_refine_ls_restrained_S_all 1.068
_refine_ls_R_factor_all 0.0950
_refine_ls_R_factor_gt 0.0668
_refine_ls_shift/su_max 0.001
_refine_ls_shift/su_mean 0.000
_refine_ls_structure_factor_coef Fsqd
_refine_ls_weighting_details 'w=1/[\s^2^(Fo^2^)+(0.1149P)^2^+0.5023P] where P=(Fo^2^+2Fc^2^)/3'
_refine_ls_weighting_scheme calc
_refine_ls_wR_factor_gt 0.1695
_refine_ls_wR_factor_ref 0.1949
_reflns_Friedel_coverage 0.000
_reflns_number_gt 6427
_reflns_number_total 8768
_reflns_threshold_expression 'I > 2\s(I)'
_cod_data_source_file ic5b00769_si_001.cif
_cod_data_source_block ReOpentaCOOEt
_cod_depositor_comments 'Adding full bibliography for 4343085--4343087.cif.'
_cod_original_cell_volume 1643.0(3)
_cod_database_code 4343087
_shelx_space_group_comment
;
The symmetry employed for this shelxl refinement is uniquely defined
by the following loop, which should always be used as a source of
symmetry information in preference to the above space-group names.
They are only intended as comments.
;

loop_
_space_group_symop_operation_xyz
'x, y, z'
'-x, -y, -z'

loop_
_atom_site_label
_atom_site_type_symbol
_atom_site_fract_x
_atom_site_fract_y
_atom_site_fract_z
_atom_site_U_iso_or_equiv
_atom_site_adp_type
_atom_site_occupancy
_atom_site_site_symmetry_order
_atom_site_calc_flag
_atom_site_refinement_flags_posn
_atom_site_refinement_flags_adp
_atom_site_refinement_flags_occupancy
_atom_site_disorder_assembly
_atom_site_disorder_group
Re Re 0.63147(3) 0.83171(3) 0.73472(2) 0.04070(16) Uani 1 1 d . . . . .
O10 O 0.7634(8) 0.9385(7) 0.6938(5) 0.0564(16) Uani 1 1 d . . . . .
S1 S 0.5165(2) 0.9575(2) 0.80125(17) 0.0517(5) Uani 1 1 d . . . . .
C2 C 0.6324(9) 1.0445(8) 0.8938(6) 0.0434(18) Uani 1 1 d . . . . .
N3 N 0.7038(8) 0.9952(7) 0.9367(5) 0.0422(15) Uani 1 1 d . . . . .
C4 C 0.7413(8) 0.8915(7) 0.9120(6) 0.0390(16) Uani 1 1 d . . . . .
N5 N 0.7608(7) 0.8457(6) 0.8368(4) 0.0380(14) Uani 1 1 d . . . . .
C31 C 0.7676(9) 0.8325(8) 0.9834(5) 0.0394(16) Uani 1 1 d . . . . .
C32 C 0.6919(9) 0.6947(8) 0.9803(6) 0.0451(19) Uani 1 1 d . . . . .
H32 H 0.6312 0.6365 0.9334 0.054 Uiso 1 1 calc R U . . .
C33 C 0.7089(10) 0.6456(8) 1.0493(7) 0.048(2) Uani 1 1 d . . . . .
H33 H 0.6580 0.5536 1.0482 0.058 Uiso 1 1 calc R U . . .
C34 C 0.7988(11) 0.7297(11) 1.1186(7) 0.054(2) Uani 1 1 d . . . . .
H34 H 0.8097 0.6948 1.1637 0.065 Uiso 1 1 calc R U . . .
C35 C 0.8749(10) 0.8699(10) 1.1209(7) 0.053(2) Uani 1 1 d . . . . .
H35 H 0.9371 0.9284 1.1673 0.063 Uiso 1 1 calc R U . . .
C36 C 0.8555(9) 0.9182(8) 1.0538(6) 0.0456(19) Uani 1 1 d . . . . .
H36 H 0.9027 1.0108 1.0556 0.055 Uiso 1 1 calc R U . . .
N6 N 0.6424(7) 1.1708(7) 0.9235(5) 0.0437(16) Uani 1 1 d . . . . .
C41 C 0.7450(9) 1.2554(8) 0.9951(6) 0.0420(17) Uani 1 1 d . . . . .
C42 C 0.6947(9) 1.3025(9) 1.0641(7) 0.049(2) Uani 1 1 d . . . . .
H42 H 0.5938 1.2708 1.0672 0.059 Uiso 1 1 calc R U . . .
C43 C 0.7923(10) 1.3957(10) 1.1279(7) 0.054(2) Uani 1 1 d . . . . .
H43 H 0.7575 1.4291 1.1737 0.065 Uiso 1 1 calc R U . . .
C44 C 0.9422(10) 1.4404(9) 1.1248(6) 0.048(2) Uani 1 1 d . . . . .
C45 C 0.9949(10) 1.3908(9) 1.0555(6) 0.0476(19) Uani 1 1 d . . . . .
H45 H 1.0959 1.4200 1.0536 0.057 Uiso 1 1 calc R U . . .
C46 C 0.8958(10) 1.2977(8) 0.9893(6) 0.0454(19) Uani 1 1 d . . . . .
H46 H 0.9291 1.2648 0.9427 0.055 Uiso 1 1 calc R U . . .
C47 C 0.5519(10) 1.2282(9) 0.8874(7) 0.051(2) Uani 1 1 d . . . . .
H47A H 0.5759 1.3185 0.9181 0.077 Uiso 1 1 calc R U . . .
H47B H 0.4495 1.1725 0.8882 0.077 Uiso 1 1 calc R U . . .
H47C H 0.5706 1.2314 0.8320 0.077 Uiso 1 1 calc R U . . .
C48 C 1.0541(11) 1.5409(9) 1.1919(7) 0.054(2) Uani 1 1 d . . . . .
O481 O 1.1859(8) 1.5667(7) 1.1974(6) 0.070(2) Uani 1 1 d . . . . .
O482 O 0.9930(14) 1.5930(15) 1.2436(8) 0.129(4) Uani 1 1 d . . . . .
C49 C 1.104(2) 1.703(2) 1.3162(12) 0.129(4) Uani 1 1 d . . . . .
H49A H 1.1359 1.7940 1.3058 0.155 Uiso 1 1 calc R U . . .
H49B H 1.1888 1.6848 1.3284 0.155 Uiso 1 1 calc R U . . .
C50 C 0.997(2) 1.682(2) 1.3888(12) 0.129(4) Uani 1 1 d . . . . .
H50A H 1.0496 1.7462 1.4384 0.194 Uiso 1 1 calc R U . . .
H50B H 0.9667 1.5914 1.3973 0.194 Uiso 1 1 calc R U . . .
H50C H 0.9110 1.6964 1.3733 0.194 Uiso 1 1 calc R U . . .
C7 C 0.8388(8) 0.7549(8) 0.8268(6) 0.0407(16) Uani 1 1 d . . . . .
H7A H 0.7685 0.6642 0.8283 0.049 Uiso 1 1 calc R U . . .
H7B H 0.9137 0.7848 0.8734 0.049 Uiso 1 1 calc R U . . .
C51 C 0.9119(8) 0.7463(7) 0.7502(6) 0.0428(18) Uani 1 1 d . . . . .
C52 C 1.0622(9) 0.7759(8) 0.7590(7) 0.049(2) Uani 1 1 d . . . . .
H52 H 1.1160 0.8117 0.8106 0.059 Uiso 1 1 calc R U . . .
C53 C 1.1340(9) 0.7525(9) 0.6910(7) 0.053(2) Uani 1 1 d . . . . .
H53 H 1.2344 0.7731 0.6976 0.063 Uiso 1 1 calc R U . . .
C54 C 1.0550(10) 0.6996(10) 0.6156(7) 0.054(2) Uani 1 1 d . . . . .
H54 H 1.1009 0.6808 0.5708 0.065 Uiso 1 1 calc R U . . .
C55 C 0.9070(9) 0.6736(9) 0.6052(6) 0.0485(19) Uani 1 1 d . . . . .
H55 H 0.8553 0.6402 0.5530 0.058 Uiso 1 1 calc R U . . .
C56 C 0.8341(8) 0.6962(8) 0.6711(6) 0.0421(17) Uani 1 1 d . . . . .
N8 N 0.6770(7) 0.6656(7) 0.6619(4) 0.0386(14) Uani 1 1 d . . . . .
C61 C 0.6194(9) 0.6649(10) 0.5774(6) 0.0468(19) Uani 1 1 d . . . . .
H61A H 0.6031 0.5794 0.5411 0.056 Uiso 1 1 calc R U . . .
H61B H 0.6925 0.7376 0.5572 0.056 Uiso 1 1 calc R U . . .
C62 C 0.4744(10) 0.6836(11) 0.5773(7) 0.057(2) Uani 1 1 d . . . . .
O63 O 0.3831(9) 0.6319(9) 0.5180(5) 0.074(2) Uani 1 1 d . . . . .
O64 O 0.4647(7) 0.7639(7) 0.6395(4) 0.0538(16) Uani 1 1 d . . . . .
C65 C 0.5914(10) 0.5306(8) 0.6832(7) 0.052(2) Uani 1 1 d . . . . .
H65A H 0.6598 0.4967 0.7031 0.062 Uiso 1 1 calc R U . . .
H65B H 0.5318 0.4659 0.6345 0.062 Uiso 1 1 calc R U . . .
C66 C 0.4922(10) 0.5418(8) 0.7477(7) 0.053(2) Uani 1 1 d . . . . .
O67 O 0.4227(12) 0.4441(8) 0.7758(8) 0.098(4) Uani 1 1 d . . . . .
O68 O 0.4935(6) 0.6597(6) 0.7710(4) 0.0482(14) Uani 1 1 d . . . . .
C91_a C 0.7938 0.8064 0.3629 0.081(5) Uani 0.5 1 d . . P A 1
O91_a O 0.7167 0.7340 0.4173 0.150(9) Uani 0.5 1 d . . P A 1
H91_a H 0.6536 0.7744 0.4406 0.224 Uiso 0.5 1 d . U P B 1
O82_b O 0.7021 0.9595 0.4275 0.150(9) Uani 0.5 1 d . . P C 2
C82_b C 0.7163 0.8485 0.4297 0.081(5) Uani 0.5 1 d . . P C 2
O83_c O 0.6152 0.8398 0.3840 0.150(9) Uani 0.25 1 d . . P D 3
C83_c C 0.7064 0.8945 0.3284 0.081(5) Uani 0.25 1 d . . P D 3
H91A_a H 0.8816 0.8810 0.3917 0.122 Uiso 0.5 1 d . U P E 1
H91B_a H 0.7333 0.8406 0.3363 0.122 Uiso 0.5 1 d . U P F 1
H91C_a H 0.8202 0.7481 0.3228 0.122 Uiso 0.5 1 d . U P G 1
H82_b H 0.6300 0.9594 0.4495 0.122 Uiso 0.5 1 d . U P H 2
H82A_b H 0.7801 0.8355 0.3908 0.122 Uiso 0.5 1 d . U P I 2
H82B_b H 0.6213 0.7733 0.4165 0.122 Uiso 0.5 1 d . U P J 2
H82C_b H 0.7582 0.8540 0.4834 0.122 Uiso 0.5 1 d . U P K 2
H83_c H 0.5685 0.8854 0.3980 0.122 Uiso 0.25 1 d . U P L 3
H83A_c H 0.8033 0.9528 0.3562 0.122 Uiso 0.25 1 d . U P M 3
H83B_c H 0.6675 0.9463 0.3019 0.122 Uiso 0.25 1 d . U P N 3
H83C_c H 0.7119 0.8227 0.2883 0.122 Uiso 0.25 1 d . U P O 3

loop_
_atom_site_aniso_label
_atom_site_aniso_U_11
_atom_site_aniso_U_22
_atom_site_aniso_U_33
_atom_site_aniso_U_23
_atom_site_aniso_U_13
_atom_site_aniso_U_12
Re 0.03350(19) 0.03636(19) 0.0522(2) 0.00492(13) 0.00138(12) 0.01668(12)
O10 0.055(4) 0.058(4) 0.060(4) 0.010(3) -0.005(3) 0.030(3)
S1 0.0436(10) 0.0471(10) 0.0656(15) -0.0019(10) -0.0048(10) 0.0269(9)
C2 0.041(4) 0.037(4) 0.059(5) 0.008(4) 0.010(3) 0.023(3)
N3 0.044(3) 0.033(3) 0.052(4) 0.008(3) 0.005(3) 0.019(3)
C4 0.035(3) 0.028(3) 0.056(5) 0.012(3) 0.005(3) 0.013(3)
N5 0.038(3) 0.031(3) 0.046(4) 0.004(3) 0.004(3) 0.018(2)
C31 0.039(4) 0.038(4) 0.046(4) 0.012(3) 0.009(3) 0.020(3)
C32 0.036(4) 0.036(4) 0.067(6) 0.013(4) 0.011(4) 0.018(3)
C33 0.049(4) 0.035(4) 0.070(6) 0.018(4) 0.018(4) 0.024(3)
C34 0.049(5) 0.062(5) 0.063(6) 0.020(5) 0.012(4) 0.031(4)
C35 0.046(4) 0.051(5) 0.059(6) 0.007(4) 0.006(4) 0.021(4)
C36 0.040(4) 0.036(4) 0.064(6) 0.015(4) 0.015(4) 0.016(3)
N6 0.036(3) 0.035(3) 0.060(5) 0.002(3) 0.001(3) 0.019(3)
C41 0.040(4) 0.032(3) 0.057(5) 0.009(3) 0.001(3) 0.017(3)
C42 0.037(4) 0.043(4) 0.071(6) 0.016(4) 0.009(4) 0.019(3)
C43 0.045(4) 0.055(5) 0.081(7) 0.020(5) 0.013(4) 0.036(4)
C44 0.045(4) 0.043(4) 0.061(6) 0.011(4) 0.000(4) 0.025(3)
C45 0.040(4) 0.049(4) 0.059(5) 0.016(4) 0.006(4) 0.022(3)
C46 0.048(4) 0.041(4) 0.053(5) 0.008(4) 0.015(4) 0.026(3)
C47 0.048(4) 0.042(4) 0.071(6) 0.005(4) 0.005(4) 0.029(4)
C48 0.059(5) 0.042(4) 0.065(6) 0.004(4) -0.002(4) 0.029(4)
O481 0.051(4) 0.051(4) 0.095(6) 0.001(4) -0.012(4) 0.015(3)
O482 0.109(6) 0.159(8) 0.109(7) -0.050(6) -0.024(5) 0.082(6)
C49 0.109(6) 0.159(8) 0.109(7) -0.050(6) -0.024(5) 0.082(6)
C50 0.109(6) 0.159(8) 0.109(7) -0.050(6) -0.024(5) 0.082(6)
C7 0.036(3) 0.037(3) 0.050(5) 0.007(3) 0.003(3) 0.018(3)
C51 0.031(3) 0.029(3) 0.066(6) 0.011(3) 0.005(3) 0.010(3)
C52 0.033(4) 0.038(4) 0.072(6) 0.005(4) 0.007(4) 0.014(3)
C53 0.035(4) 0.052(5) 0.070(6) 0.009(5) 0.007(4) 0.018(3)
C54 0.041(4) 0.063(5) 0.058(6) 0.011(5) 0.012(4) 0.020(4)
C55 0.039(4) 0.053(5) 0.051(5) 0.004(4) 0.007(3) 0.021(3)
C56 0.033(3) 0.037(3) 0.055(5) 0.007(3) 0.003(3) 0.015(3)
N8 0.031(3) 0.039(3) 0.045(4) 0.007(3) 0.006(3) 0.014(2)
C61 0.040(4) 0.061(5) 0.039(4) 0.004(4) -0.001(3) 0.024(4)
C62 0.045(5) 0.060(5) 0.063(6) 0.003(5) -0.007(4) 0.025(4)
O63 0.066(4) 0.084(5) 0.071(5) -0.023(4) -0.023(4) 0.048(4)
O64 0.037(3) 0.065(4) 0.055(4) -0.008(3) -0.015(3) 0.027(3)
C65 0.043(4) 0.037(4) 0.064(6) 0.007(4) 0.005(4) 0.008(3)
C66 0.042(4) 0.035(4) 0.075(7) 0.006(4) 0.020(4) 0.011(3)
O67 0.098(7) 0.056(4) 0.156(10) 0.036(6) 0.074(7) 0.036(5)
O68 0.039(3) 0.040(3) 0.066(4) 0.011(3) 0.015(3) 0.015(2)
C91_a 0.094(12) 0.059(8) 0.064(10) -0.013(8) 0.033(9) 0.014(8)
O91_a 0.183(19) 0.117(12) 0.077(10) 0.052(10) 0.010(11) -0.025(12)
O82_b 0.183(19) 0.117(12) 0.077(10) 0.052(10) 0.010(11) -0.025(12)
C82_b 0.094(12) 0.059(8) 0.064(10) -0.013(8) 0.033(9) 0.014(8)
O83_c 0.183(19) 0.117(12) 0.077(10) 0.052(10) 0.010(11) -0.025(12)
C83_c 0.094(12) 0.059(8) 0.064(10) -0.013(8) 0.033(9) 0.014(8)

loop_
_atom_type_symbol
_atom_type_description
_atom_type_scat_dispersion_real
_atom_type_scat_dispersion_imag
_atom_type_scat_source
C C 0.0033 0.0016 'International Tables Vol C Tables 4.2.6.8 and 6.1.1.4'
H H 0.0000 0.0000 'International Tables Vol C Tables 4.2.6.8 and 6.1.1.4'
N N 0.0061 0.0033 'International Tables Vol C Tables 4.2.6.8 and 6.1.1.4'
O O 0.0106 0.0060 'International Tables Vol C Tables 4.2.6.8 and 6.1.1.4'
S S 0.1246 0.1234 'International Tables Vol C Tables 4.2.6.8 and 6.1.1.4'
Re Re -1.0185 7.2310 'International Tables Vol C Tables 4.2.6.8 and 6.1.1.4'

loop_
_geom_angle_atom_site_label_1
_geom_angle_atom_site_label_2
_geom_angle_atom_site_label_3
_geom_angle
O10 Re N5 96.7(3)
O10 Re O64 98.5(3)
N5 Re O64 163.3(3)
O10 Re O68 163.0(3)
N5 Re O68 80.8(3)
O64 Re O68 82.7(3)
O10 Re N8 87.7(3)
N5 Re N8 93.2(3)
O64 Re N8 80.7(3)
O68 Re N8 75.7(2)
O10 Re S1 105.3(3)
N5 Re S1 95.17(19)
O64 Re S1 87.42(19)
O68 Re S1 91.69(18)
N8 Re S1 163.61(18)
C2 S1 Re 103.9(3)
N3 C2 N6 118.4(8)
N3 C2 S1 125.8(6)
N6 C2 S1 115.7(7)
C2 N3 C4 128.6(8)
N5 C4 N3 126.5(8)
N5 C4 C31 122.1(7)
N3 C4 C31 111.3(8)
C4 N5 C7 117.1(7)
C4 N5 Re 123.7(5)
C7 N5 Re 115.3(5)
C36 C31 C32 120.2(8)
C36 C31 C4 119.8(7)
C32 C31 C4 119.7(8)
C31 C32 C33 118.4(9)
C34 C33 C32 121.6(8)
C33 C34 C35 119.4(10)
C36 C35 C34 118.9(9)
C35 C36 C31 121.5(8)
C2 N6 C41 120.0(7)
C2 N6 C47 123.0(8)
C41 N6 C47 116.9(7)
C42 C41 C46 121.4(8)
C42 C41 N6 120.3(8)
C46 C41 N6 118.1(8)
C43 C42 C41 120.2(8)
C42 C43 C44 120.4(10)
C43 C44 C45 119.9(9)
C43 C44 C48 123.1(10)
C45 C44 C48 117.0(8)
C46 C45 C44 120.1(8)
C45 C46 C41 118.0(8)
O481 C48 O482 124.9(11)
O481 C48 C44 124.9(10)
O482 C48 C44 110.1(10)
C48 O482 C49 113.8(12)
O482 C49 C50 99.6(15)
N5 C7 C51 116.6(7)
C52 C51 C56 118.3(9)
C52 C51 C7 117.8(9)
C56 C51 C7 123.6(7)
C51 C52 C53 121.1(9)
C54 C53 C52 119.3(8)
C53 C54 C55 120.5(9)
C54 C55 C56 121.2(9)
C55 C56 C51 119.5(8)
C55 C56 N8 122.2(8)
C51 C56 N8 118.3(8)
C56 N8 C65 109.7(7)
C56 N8 C61 113.0(7)
C65 N8 C61 109.9(7)
C56 N8 Re 111.4(5)
C65 N8 Re 112.3(5)
C61 N8 Re 100.3(5)
N8 C61 C62 111.3(8)
O63 C62 O64 123.8(9)
O63 C62 C61 120.0(10)
O64 C62 C61 115.9(8)
C62 O64 Re 116.0(6)
N8 C65 C66 111.8(7)
O67 C66 O68 124.4(9)
O67 C66 C65 120.3(8)
O68 C66 C65 115.3(8)
C66 O68 Re 124.6(6)

loop_
_geom_bond_atom_site_label_1
_geom_bond_atom_site_label_2
_geom_bond_distance
Re O10 1.649(8)
Re N5 2.046(7)
Re O64 2.058(6)
Re O68 2.063(6)
Re N8 2.217(7)
Re S1 2.293(2)
S1 C2 1.760(10)
C2 N3 1.312(11)
C2 N6 1.348(10)
N3 C4 1.336(10)
C4 N5 1.323(12)
C4 C31 1.523(12)
N5 C7 1.478(10)
C31 C36 1.380(13)
C31 C32 1.387(11)
C32 C33 1.395(14)
C33 C34 1.369(15)
C34 C35 1.413(14)
C35 C36 1.368(14)
N6 C41 1.446(11)
N6 C47 1.456(11)
C41 C42 1.377(14)
C41 C46 1.397(12)
C42 C43 1.366(15)
C43 C44 1.380(12)
C44 C45 1.404(14)
C44 C48 1.482(14)
C45 C46 1.396(14)
C48 O481 1.223(12)
C48 O482 1.260(16)
O482 C49 1.57(2)
C49 C50 1.64(3)
C7 C51 1.510(13)
C51 C52 1.394(11)
C51 C56 1.405(13)
C52 C53 1.408(14)
C53 C54 1.358(15)
C54 C55 1.381(12)
C55 C56 1.386(13)
C56 N8 1.458(10)
N8 C65 1.505(11)
N8 C61 1.506(11)
C61 C62 1.536(13)
C62 O63 1.204(12)
C62 O64 1.272(13)
C65 C66 1.515(14)
C66 O67 1.215(12)
C66 O68 1.277(10)
C91_a O91_a 1.37586(17)
O82_b C82_b 1.28819(11)
O83_c C83_c 1.37725(18)
